data_7249798
loop_
_publ_author_name
'Sobczak, Paulina'
'Siera\'nski, Tomasz'
'\'Swi\;atkowski, Marcin'
'Trz\;esowska-Kruszy\'nska, Agata'
'Koli\'nska, Jolanta'

_publ_section_title
;
 Unraveling the structure--property relationships in fluorescent
 phenylhydrazones: the role of substituents and molecular interactions
;
_journal_issue 3
_journal_name_full 'RSC Advances'
_journal_page_first 1514
_journal_page_last 1526
_journal_paper_doi 10.1039/D4RA07856J
_journal_volume 15
_journal_year 2025
_chemical_absolute_configuration rmad
_chemical_formula_moiety 'C15 H15 Br N2 O'
_chemical_formula_sum 'C15 H15 Br N2 O'
_chemical_formula_weight 319.20
_space_group_crystal_system orthorhombic
_space_group_IT_number 19
_space_group_name_Hall 'P 2ac 2ab'
_space_group_name_H-M_alt 'P 21 21 21'
_atom_sites_solution_hydrogens mixed
_atom_sites_solution_primary dual
_audit_creation_date 2024-01-10
_audit_creation_method
;
Olex2 1.5-ac5-024
(compiled 2022.04.12 svn.rca3783a0 for Rigaku Oxford Diffraction, GUI svn.r6498)
;
_audit_update_record
;
2024-04-23 deposited with the CCDC.	2025-01-10 downloaded from the CCDC.
;
_cell_angle_alpha 90
_cell_angle_beta 90
_cell_angle_gamma 90
_cell_formula_units_Z 4
_cell_length_a 5.30400(10)
_cell_length_b 8.79880(10)
_cell_length_c 29.2208(3)
_cell_measurement_reflns_used 10212
_cell_measurement_temperature 100.02(10)
_cell_measurement_theta_max 78.4780
_cell_measurement_theta_min 2.9970
_cell_volume 1363.70(3)
_computing_cell_refinement 'CrysAlisPro 1.171.42.96a (Rigaku OD, 2023)'
_computing_data_collection 'CrysAlisPro 1.171.42.96a (Rigaku OD, 2023)'
_computing_data_reduction 'CrysAlisPro 1.171.42.96a (Rigaku OD, 2023)'
_computing_molecular_graphics 'Olex2 1.5-ac5-024 (Dolomanov et al., 2009)'
_computing_publication_material 'Olex2 1.5-ac5-024 (Dolomanov et al., 2009)'
_computing_structure_refinement 'SHELXL 2018/3 (Sheldrick, 2015)'
_computing_structure_solution 'SHELXT 2018/2 (Sheldrick, 2018)'
_diffrn_ambient_environment N~2~
_diffrn_ambient_temperature 100.02(10)
_diffrn_detector 'Hybrid Pixel Array Detector'
_diffrn_detector_area_resol_mean 5.8140
_diffrn_detector_type 'Pilatus 300K'
_diffrn_measured_fraction_theta_full 1.000
_diffrn_measured_fraction_theta_max 0.976
_diffrn_measurement_details
;
List of Runs (angles in degrees, time in seconds):

  # Type    Start    End  Width  t~exp~   \w     \q     \k     \f   Frames
#--------------------------------------------------------------------------
  1  \w   -120.00 -33.00   0.50    1.00    --  -48.87 -57.00 -60.00  174
  2  \w    -20.00  27.00   0.50    1.00    --  -48.87  19.00-150.00   94
  3  \w    -41.00  27.00   0.50    1.00    --  -48.87  38.00-120.00  136
  4  \w    -27.00  20.00   0.50    1.00    --   48.87 -19.00  30.00   94
  5  \w    -27.00  20.00   0.50    1.00    --   48.87 -19.00 -30.00   94
  6  \w   -164.00 -75.00   0.50    2.00    --  -88.50 -38.00  30.00  178
  7  \w    -66.00 -17.00   0.50    2.00    --  -88.50  57.00 -90.00   98
  8  \w    -66.00 -17.00   0.50    2.00    --  -88.50  57.00  30.00   98
  9  \w    -41.00 -13.00   0.50    2.00    --  -88.50  38.00  90.00   56
 10  \w    -66.00 -17.00   0.50    2.00    --  -88.50  57.00 -30.00   98
 11  \w    -41.00 -13.00   0.50    2.00    --  -88.50  38.00   0.00   56
 12  \w     45.00 134.00   0.50    2.00    --  110.00 -77.00  30.00  178
 13  \w     41.00 106.00   0.50    2.00    --  110.00 -99.00   0.00  130
 14  \w     38.00  66.00   0.50    2.00    --  110.00 -57.00  90.00   56
 15  \w     38.00  66.00   0.50    2.00    --  110.00 -57.00  60.00   56
 16  \w     38.00  66.00   0.50    2.00    --  110.00 -57.00 120.00   56
 17  \w     38.00  66.00   0.50    2.00    --  110.00 -57.00 150.00   56
 18  \w     38.00  66.00   0.50    2.00    --  110.00 -57.00 -30.00   56
 19  \w     38.00 178.00   0.50    2.00    --  110.00   0.00 -60.00  280
 20  \w     97.00 178.00   0.50    2.00    --  110.00  19.00-180.00  162
 21  \w   -114.00 -25.00   0.50    1.00    --  -48.87 -77.00-180.00  178
 22  \w   -120.00 -33.00   0.50    1.00    --  -48.87 -57.00  90.00  174
 23  \w     25.00 114.00   0.50    1.00    --   48.87  77.00-120.00  178
;
_diffrn_measurement_device 'four-circle diffractometer'
_diffrn_measurement_device_type 'XtaLAB Synergy, Dualflex, Pilatus 300K'
_diffrn_measurement_method '\w scans'
_diffrn_orient_matrix_type 'CrysAlisPro convention (1999,Acta A55,543-557)'
_diffrn_orient_matrix_UB_11 -0.1149456000
_diffrn_orient_matrix_UB_12 0.0737386000
_diffrn_orient_matrix_UB_13 0.0430365000
_diffrn_orient_matrix_UB_21 0.0610416000
_diffrn_orient_matrix_UB_22 0.1587141000
_diffrn_orient_matrix_UB_23 -0.0192766000
_diffrn_orient_matrix_UB_31 -0.2596571000
_diffrn_orient_matrix_UB_32 0.0047538000
_diffrn_orient_matrix_UB_33 -0.0235890000
_diffrn_radiation_monochromator mirror
_diffrn_radiation_probe x-ray
_diffrn_radiation_type 'Cu K\a'
_diffrn_radiation_wavelength 1.54184
_diffrn_reflns_av_R_equivalents 0.0285
_diffrn_reflns_av_unetI/netI 0.0191
_diffrn_reflns_Laue_measured_fraction_full 1.000
_diffrn_reflns_Laue_measured_fraction_max 0.976
_diffrn_reflns_limit_h_max 5
_diffrn_reflns_limit_h_min -6
_diffrn_reflns_limit_k_max 11
_diffrn_reflns_limit_k_min -10
_diffrn_reflns_limit_l_max 35
_diffrn_reflns_limit_l_min -37
_diffrn_reflns_number 13843
_diffrn_reflns_point_group_measured_fraction_full 1.000
_diffrn_reflns_point_group_measured_fraction_max 0.957
_diffrn_reflns_theta_full 67.684
_diffrn_reflns_theta_max 79.672
_diffrn_reflns_theta_min 3.025
_diffrn_source 'micro-focus sealed X-ray tube'
_diffrn_source_type 'PhotonJet (Cu) X-ray Source'
_exptl_absorpt_coefficient_mu 4.050
_exptl_absorpt_correction_T_max 1.00000
_exptl_absorpt_correction_T_min 0.82638
_exptl_absorpt_correction_type multi-scan
_exptl_absorpt_process_details
;
CrysAlisPro 1.171.42.96a (Rigaku Oxford Diffraction, 2023)
Empirical absorption correction using spherical harmonics,
implemented in SCALE3 ABSPACK scaling algorithm.
;
_exptl_crystal_colour brown
_exptl_crystal_colour_primary brown
_exptl_crystal_density_diffrn 1.555
_exptl_crystal_description needle
_exptl_crystal_F_000 648
_exptl_crystal_size_max 0.207
_exptl_crystal_size_mid 0.031
_exptl_crystal_size_min 0.028
_refine_diff_density_max 0.256
_refine_diff_density_min -0.274
_refine_diff_density_rms 0.048
_refine_ls_abs_structure_details
;
 Flack x determined using 1075 quotients [(I+)-(I-)]/[(I+)+(I-)]
 (Parsons, Flack and Wagner, Acta Cryst. B69 (2013) 249-259).
;
_refine_ls_abs_structure_Flack -0.022(9)
_refine_ls_extinction_method none
_refine_ls_goodness_of_fit_ref 1.042
_refine_ls_hydrogen_treatment mixed
_refine_ls_matrix_type full
_refine_ls_number_parameters 177
_refine_ls_number_reflns 2847
_refine_ls_number_restraints 0
_refine_ls_restrained_S_all 1.042
_refine_ls_R_factor_all 0.0218
_refine_ls_R_factor_gt 0.0209
_refine_ls_shift/su_max 0.000
_refine_ls_shift/su_mean 0.000
_refine_ls_structure_factor_coef Fsqd
_refine_ls_weighting_details 'w=1/[\s^2^(Fo^2^)+(0.0205P)^2^+0.9103P] where P=(Fo^2^+2Fc^2^)/3'
_refine_ls_weighting_scheme calc
_refine_ls_wR_factor_gt 0.0507
_refine_ls_wR_factor_ref 0.0511
_reflns_Friedel_coverage 0.651
_reflns_Friedel_fraction_full 1.000
_reflns_Friedel_fraction_max 0.930
_reflns_number_gt 2770
_reflns_number_total 2847
_reflns_threshold_expression 'I > 2\s(I)'
_cod_data_source_file d4ra07856j2.cif
_cod_data_source_block ps_dok98_1b
_cod_database_code 7249798
_shelx_shelxl_version_number 2018/3
_chemical_oxdiff_formula 'C15 H15 Br N2 O1'
_shelx_space_group_comment
;
The symmetry employed for this shelxl refinement is uniquely defined
by the following loop, which should always be used as a source of
symmetry information in preference to the above space-group names.
They are only intended as comments.
;
_shelx_estimated_absorpt_t_max 0.895
_shelx_estimated_absorpt_t_min 0.488
_olex2_refinement_description
;
1. Fixed Uiso
 At 1.2 times of:
  All C(H) groups, All N(H) groups
 At 1.5 times of:
  All C(H,H,H) groups
2.a Aromatic/amide H refined with riding coordinates:
 C3(H3), C7(H7), C10(H10), C6(H6), C13(H13), C11(H11), C4(H4), C14(H14)
2.b Idealised Me refined as rotating group:
 C1(H1A,H1B,H1C), C15(H15A,H15B,H15C)
;
_olex2_submission_special_instructions 'No special instructions were received'
_oxdiff_exptl_absorpt_empirical_details
;
Empirical correction (ABSPACK) includes:
- Absorption correction using spherical harmonics
- Frame scaling
;
_oxdiff_exptl_absorpt_empirical_full_max 1.618
_oxdiff_exptl_absorpt_empirical_full_min 0.742

loop_
_space_group_symop_operation_xyz
'x, y, z'
'-x+1/2, -y, z+1/2'
'-x, y+1/2, -z+1/2'
'x+1/2, -y+1/2, -z'

loop_
_atom_site_label
_atom_site_type_symbol
_atom_site_fract_x
_atom_site_fract_y
_atom_site_fract_z
_atom_site_U_iso_or_equiv
_atom_site_adp_type
_atom_site_occupancy
_atom_site_site_symmetry_order
_atom_site_calc_flag
_atom_site_refinement_flags_posn
_atom_site_refinement_flags_adp
_atom_site_refinement_flags_occupancy
_atom_site_disorder_assembly
_atom_site_disorder_group
Br1 Br 0.62694(7) 0.38435(3) 0.46386(2) 0.02686(9) Uani 1 1 d . . . . .
O1 O 1.1211(4) 0.7498(2) 0.86558(6) 0.0225(4) Uani 1 1 d . . . . .
N1 N 0.5297(5) 0.8252(3) 0.70999(8) 0.0190(5) Uani 1 1 d . . . . .
H1 H 0.396(7) 0.881(4) 0.7137(10) 0.023 Uiso 1 1 d . U . . .
N2 N 0.5666(4) 0.7431(2) 0.67114(7) 0.0170(5) Uani 1 1 d . . . . .
C3 C 1.0277(5) 0.6717(3) 0.78679(9) 0.0177(5) Uani 1 1 d . . . . .
H3 H 1.157403 0.597207 0.786692 0.021 Uiso 1 1 calc R U . . .
C7 C 0.8034(5) 0.8732(3) 0.82468(8) 0.0184(5) Uani 1 1 d . . . . .
H7 H 0.779481 0.936306 0.850694 0.022 Uiso 1 1 calc R U . . .
C9 C 0.4590(5) 0.6696(3) 0.59591(9) 0.0163(5) Uani 1 1 d . . . . .
C1 C 1.3199(5) 0.6421(3) 0.86784(9) 0.0213(6) Uani 1 1 d . . . . .
H1A H 1.442082 0.662815 0.843477 0.032 Uiso 1 1 calc R U . . .
H1B H 1.251141 0.539487 0.863950 0.032 Uiso 1 1 calc R U . . .
H1C H 1.403598 0.649530 0.897649 0.032 Uiso 1 1 calc R U . . .
C12 C 0.5602(5) 0.5006(3) 0.51742(9) 0.0201(6) Uani 1 1 d . . . . .
C8 C 0.4052(5) 0.7576(3) 0.63815(8) 0.0158(5) Uani 1 1 d . . . . .
C5 C 0.6860(5) 0.8005(3) 0.74800(9) 0.0165(5) Uani 1 1 d . . . . .
C2 C 0.9898(5) 0.7622(3) 0.82534(9) 0.0175(5) Uani 1 1 d . . . . .
C10 C 0.6591(6) 0.5665(3) 0.59451(9) 0.0211(6) Uani 1 1 d . . . . .
H10 H 0.762388 0.553904 0.620803 0.025 Uiso 1 1 calc R U . . .
C6 C 0.6524(5) 0.8928(3) 0.78651(8) 0.0184(5) Uani 1 1 d . . . . .
H6 H 0.525617 0.969060 0.786463 0.022 Uiso 1 1 calc R U . . .
C15 C 0.1744(5) 0.8557(3) 0.64144(9) 0.0204(6) Uani 1 1 d . . . . .
H15A H 0.090408 0.837647 0.670819 0.031 Uiso 1 1 calc R U . . .
H15B H 0.058715 0.830684 0.616395 0.031 Uiso 1 1 calc R U . . .
H15C H 0.223252 0.962883 0.639261 0.031 Uiso 1 1 calc R U . . .
C13 C 0.3598(6) 0.6018(3) 0.51736(9) 0.0257(6) Uani 1 1 d . . . . .
H13 H 0.257067 0.613185 0.490944 0.031 Uiso 1 1 calc R U . . .
C11 C 0.7101(6) 0.4820(3) 0.55548(10) 0.0236(6) Uani 1 1 d . . . . .
H11 H 0.846676 0.412218 0.555022 0.028 Uiso 1 1 calc R U . . .
C4 C 0.8747(6) 0.6907(3) 0.74832(8) 0.0181(5) Uani 1 1 d . . . . .
H4 H 0.899649 0.628307 0.722185 0.022 Uiso 1 1 calc R U . . .
C14 C 0.3119(5) 0.6858(3) 0.55647(10) 0.0237(6) Uani 1 1 d . . . . .
H14 H 0.175931 0.756109 0.556524 0.028 Uiso 1 1 calc R U . . .

loop_
_atom_site_aniso_label
_atom_site_aniso_U_11
_atom_site_aniso_U_22
_atom_site_aniso_U_33
_atom_site_aniso_U_23
_atom_site_aniso_U_13
_atom_site_aniso_U_12
Br1 0.03944(16) 0.02435(13) 0.01679(12) -0.00344(11) 0.00284(13) -0.00215(15)
O1 0.0284(10) 0.0226(9) 0.0163(8) -0.0020(7) -0.0055(9) 0.0011(10)
N1 0.0186(12) 0.0224(11) 0.0159(11) -0.0021(9) 0.0001(9) 0.0064(9)
N2 0.0195(12) 0.0163(10) 0.0151(10) 0.0005(8) 0.0017(8) 0.0015(9)
C3 0.0182(13) 0.0163(12) 0.0185(12) 0.0009(10) 0.0010(11) 0.0014(10)
C7 0.0222(13) 0.0165(12) 0.0165(11) -0.0030(10) 0.0017(10) -0.0020(11)
C9 0.0177(13) 0.0153(12) 0.0158(11) 0.0020(10) 0.0012(10) -0.0030(10)
C1 0.0193(14) 0.0218(13) 0.0230(12) 0.0041(11) -0.0036(10) -0.0034(11)
C12 0.0263(16) 0.0185(12) 0.0154(11) -0.0019(10) 0.0032(10) -0.0045(11)
C8 0.0153(13) 0.0148(11) 0.0174(11) 0.0035(9) -0.0003(11) -0.0008(11)
C5 0.0164(14) 0.0167(12) 0.0164(12) 0.0015(9) 0.0015(10) -0.0022(10)
C2 0.0191(13) 0.0165(13) 0.0169(12) 0.0022(10) -0.0015(10) -0.0040(11)
C10 0.0250(16) 0.0215(12) 0.0170(11) -0.0005(9) -0.0022(12) 0.0046(12)
C6 0.0174(13) 0.0168(11) 0.0211(11) 0.0002(10) 0.0040(11) 0.0002(13)
C15 0.0186(14) 0.0234(14) 0.0191(12) -0.0010(10) 0.0008(10) 0.0028(11)
C13 0.0256(14) 0.0328(14) 0.0187(12) 0.0008(11) -0.0061(12) 0.0019(16)
C11 0.0288(16) 0.0209(14) 0.0211(13) -0.0009(11) -0.0011(12) 0.0057(12)
C4 0.0213(13) 0.0171(11) 0.0160(11) -0.0010(9) 0.0033(12) 0.0024(13)
C14 0.0195(15) 0.0280(14) 0.0238(13) 0.0015(11) -0.0007(11) 0.0051(11)

loop_
_atom_type_symbol
_atom_type_description
_atom_type_scat_dispersion_real
_atom_type_scat_dispersion_imag
_atom_type_scat_source
C C 0.0181 0.0091 'International Tables Vol C Tables 4.2.6.8 and 6.1.1.4'
H H 0.0000 0.0000 'International Tables Vol C Tables 4.2.6.8 and 6.1.1.4'
Br Br -0.6763 1.2805 'International Tables Vol C Tables 4.2.6.8 and 6.1.1.4'
N N 0.0311 0.0180 'International Tables Vol C Tables 4.2.6.8 and 6.1.1.4'
O O 0.0492 0.0322 'International Tables Vol C Tables 4.2.6.8 and 6.1.1.4'

loop_
_exptl_crystal_face_index_h
_exptl_crystal_face_index_k
_exptl_crystal_face_index_l
_exptl_crystal_face_perp_dist
0 0 -19 0.0064
0 0 19 0.0225
-3 0 -2 0.0870
0 -6 0 0.0076
0 6 0 0.0199
3 -1 5 0.1019
0 4 15 0.0210

loop_
_geom_angle_atom_site_label_1
_geom_angle_atom_site_label_2
_geom_angle_atom_site_label_3
_geom_angle
_geom_angle_site_symmetry_1
_geom_angle_site_symmetry_3
_geom_angle_publ_flag
C2 O1 C1 118.1(2) . . ?
N2 N1 H1 121(2) . . ?
N2 N1 C5 119.6(2) . . ?
C5 N1 H1 118(2) . . ?
C8 N2 N1 118.3(2) . . ?
C2 C3 H3 120.1 . . ?
C2 C3 C4 119.9(3) . . ?
C4 C3 H3 120.1 . . ?
C2 C7 H7 119.6 . . ?
C6 C7 H7 119.6 . . ?
C6 C7 C2 120.7(2) . . ?
C10 C9 C8 120.6(2) . . ?
C10 C9 C14 117.8(2) . . ?
C14 C9 C8 121.6(2) . . ?
O1 C1 H1A 109.5 . . ?
O1 C1 H1B 109.5 . . ?
O1 C1 H1C 109.5 . . ?
H1A C1 H1B 109.5 . . ?
H1A C1 H1C 109.5 . . ?
H1B C1 H1C 109.5 . . ?
C13 C12 Br1 119.1(2) . . ?
C11 C12 Br1 119.5(2) . . ?
C11 C12 C13 121.3(3) . . ?
N2 C8 C9 116.1(2) . . ?
N2 C8 C15 123.2(2) . . ?
C9 C8 C15 120.7(2) . . ?
C6 C5 N1 118.1(2) . . ?
C4 C5 N1 122.6(2) . . ?
C4 C5 C6 119.3(2) . . ?
O1 C2 C3 125.0(3) . . ?
O1 C2 C7 115.4(2) . . ?
C7 C2 C3 119.5(2) . . ?
C9 C10 H10 119.3 . . ?
C11 C10 C9 121.3(3) . . ?
C11 C10 H10 119.3 . . ?
C7 C6 C5 120.1(3) . . ?
C7 C6 H6 119.9 . . ?
C5 C6 H6 119.9 . . ?
C8 C15 H15A 109.5 . . ?
C8 C15 H15B 109.5 . . ?
C8 C15 H15C 109.5 . . ?
H15A C15 H15B 109.5 . . ?
H15A C15 H15C 109.5 . . ?
H15B C15 H15C 109.5 . . ?
C12 C13 H13 120.6 . . ?
C14 C13 C12 118.8(2) . . ?
C14 C13 H13 120.6 . . ?
C12 C11 C10 119.2(3) . . ?
C12 C11 H11 120.4 . . ?
C10 C11 H11 120.4 . . ?
C3 C4 H4 119.8 . . ?
C5 C4 C3 120.5(2) . . ?
C5 C4 H4 119.8 . . ?
C9 C14 H14 119.2 . . ?
C13 C14 C9 121.5(3) . . ?
C13 C14 H14 119.2 . . ?

loop_
_geom_bond_atom_site_label_1
_geom_bond_atom_site_label_2
_geom_bond_distance
_geom_bond_site_symmetry_2
_geom_bond_publ_flag
Br1 C12 1.903(3) . ?
O1 C1 1.419(3) . ?
O1 C2 1.371(3) . ?
N1 H1 0.87(4) . ?
N1 N2 1.360(3) . ?
N1 C5 1.403(3) . ?
N2 C8 1.296(3) . ?
C3 H3 0.9500 . ?
C3 C2 1.394(4) . ?
C3 C4 1.397(4) . ?
C7 H7 0.9500 . ?
C7 C2 1.390(4) . ?
C7 C6 1.384(4) . ?
C9 C8 1.485(4) . ?
C9 C10 1.397(4) . ?
C9 C14 1.399(4) . ?
C1 H1A 0.9800 . ?
C1 H1B 0.9800 . ?
C1 H1C 0.9800 . ?
C12 C13 1.386(4) . ?
C12 C11 1.377(4) . ?
C8 C15 1.501(4) . ?
C5 C6 1.399(4) . ?
C5 C4 1.390(4) . ?
C10 H10 0.9500 . ?
C10 C11 1.388(4) . ?
C6 H6 0.9500 . ?
C15 H15A 0.9800 . ?
C15 H15B 0.9800 . ?
C15 H15C 0.9800 . ?
C13 H13 0.9500 . ?
C13 C14 1.385(4) . ?
C11 H11 0.9500 . ?
C4 H4 0.9500 . ?
C14 H14 0.9500 . ?

loop_
_geom_torsion_atom_site_label_1
_geom_torsion_atom_site_label_2
_geom_torsion_atom_site_label_3
_geom_torsion_atom_site_label_4
_geom_torsion
_geom_torsion_site_symmetry_1
_geom_torsion_site_symmetry_2
_geom_torsion_site_symmetry_3
_geom_torsion_site_symmetry_4
_geom_torsion_publ_flag
Br1 C12 C13 C14 179.9(2) . . . . ?
Br1 C12 C11 C10 -179.6(2) . . . . ?
N1 N2 C8 C9 177.9(2) . . . . ?
N1 N2 C8 C15 -2.5(4) . . . . ?
N1 C5 C6 C7 -179.5(2) . . . . ?
N1 C5 C4 C3 179.2(3) . . . . ?
N2 N1 C5 C6 176.4(2) . . . . ?
N2 N1 C5 C4 -2.2(4) . . . . ?
C9 C10 C11 C12 0.1(4) . . . . ?
C1 O1 C2 C3 3.4(4) . . . . ?
C1 O1 C2 C7 -177.8(2) . . . . ?
C12 C13 C14 C9 -0.7(5) . . . . ?
C8 C9 C10 C11 179.2(3) . . . . ?
C8 C9 C14 C13 -178.9(3) . . . . ?
C5 N1 N2 C8 173.5(2) . . . . ?
C2 C3 C4 C5 0.6(4) . . . . ?
C2 C7 C6 C5 0.0(4) . . . . ?
C10 C9 C8 N2 6.2(4) . . . . ?
C10 C9 C8 C15 -173.4(3) . . . . ?
C10 C9 C14 C13 0.7(4) . . . . ?
C6 C7 C2 O1 -177.7(2) . . . . ?
C6 C7 C2 C3 1.2(4) . . . . ?
C6 C5 C4 C3 0.6(4) . . . . ?
C13 C12 C11 C10 -0.1(4) . . . . ?
C11 C12 C13 C14 0.4(4) . . . . ?
C4 C3 C2 O1 177.3(3) . . . . ?
C4 C3 C2 C7 -1.5(4) . . . . ?
C4 C5 C6 C7 -0.9(4) . . . . ?
C14 C9 C8 N2 -174.2(3) . . . . ?
C14 C9 C8 C15 6.2(4) . . . . ?
C14 C9 C10 C11 -0.4(4) . . . . ?

loop_
_exptl_oxdiff_crystal_face_indexfrac_h
_exptl_oxdiff_crystal_face_indexfrac_k
_exptl_oxdiff_crystal_face_indexfrac_l
_exptl_oxdiff_crystal_face_x
_exptl_oxdiff_crystal_face_y
_exptl_oxdiff_crystal_face_z
0.0195 -0.4252 -18.9123 -0.8475 0.2983 0.4390
0.0454 0.4182 18.9127 0.8396 -0.2954 -0.4559
-3.4221 0.3284 -1.7666 0.3416 -0.1227 0.9318
-0.0414 -5.7108 -0.3103 -0.4297 -0.9029 -0.0091
0.0414 5.7108 0.3103 0.4297 0.9029 0.0091
3.1955 -1.3833 5.3536 -0.2389 -0.1277 -0.9626
-0.0986 3.5521 14.8399 0.9119 0.2717 -0.3076
